data_4020687
loop_
_publ_author_name
'Tadatsugu Yamaguchi'
'Masahiro Irie'

_publ_section_title
;
 Photochromism of
 Bis(2-alkyl-1-benzofuran-3-yl)perfluorocyclopentene Derivatives
;
_journal_name_full 'Journal of Organic Chemistry'
_journal_page_first 10323
_journal_page_last 10328
_journal_paper_doi 10.1021/jo051372z
_journal_volume 70
_journal_year 2005
_chemical_formula_sum 'C23 H14 F6 O2'
_chemical_formula_weight 436.34
_space_group_IT_number 33
_symmetry_cell_setting orthorhombic
_symmetry_space_group_name_Hall 'P 2c -2n'
_symmetry_space_group_name_H-M 'P n a 21'
_cell_angle_alpha 90.00
_cell_angle_beta 90.00
_cell_angle_gamma 90.00
_cell_formula_units_Z 8
_cell_length_a 12.337(4)
_cell_length_b 9.686(3)
_cell_length_c 31.460(10)
_cell_measurement_temperature 123(2)
_cell_volume 3760(2)
_diffrn_ambient_temperature 123(2)
_exptl_crystal_density_diffrn 1.542
_cod_depositor_comments
;
The following automatic conversions were performed:
'_symmetry_cell_setting' value 'Orthorhombic' changed to 'orthorhombic'
according to '/home/saulius/struct/CIF-dictionaries/cif_core.dic'
dictionary named 'cif_core.dic' version 2.4.1 from 2010-06-29.

Automatic conversion script
Id: cif_fix_enum 1527 2010-12-29 10:47:43Z saulius 
;
_cod_database_code 4020687

loop_
_symmetry_equiv_pos_as_xyz
'x, y, z'
'-x, -y, z+1/2'
'x+1/2, -y+1/2, z'
'-x+1/2, y+1/2, z+1/2'

loop_
_atom_site_label
_atom_site_type_symbol
_atom_site_fract_x
_atom_site_fract_y
_atom_site_fract_z
_atom_site_U_iso_or_equiv
_atom_site_adp_type
_atom_site_occupancy
_atom_site_symmetry_multiplicity
_atom_site_calc_flag
_atom_site_refinement_flags
_atom_site_disorder_assembly
_atom_site_disorder_group
F6 F 0.28048(11) 0.68869(15) 0.55278(5) 0.0290(4) Uani 1 1 d . . .
F3 F 0.00294(13) 0.73904(18) 0.56014(7) 0.0390(5) Uani 1 1 d . . .
F5 F 0.14564(13) 0.57721(16) 0.52493(5) 0.0305(4) Uani 1 1 d . . .
O2 O 0.18110(15) 0.17910(19) 0.60969(6) 0.0223(5) Uani 1 1 d . . .
F2 F 0.20099(16) 0.86592(17) 0.62895(5) 0.0407(5) Uani 1 1 d . . .
F4 F 0.13527(14) 0.88335(16) 0.54956(6) 0.0345(4) Uani 1 1 d . . .
O1 O 0.20929(14) 0.5235(2) 0.74106(6) 0.0282(5) Uani 1 1 d . . .
F1 F 0.02731(16) 0.83683(18) 0.63636(5) 0.0502(5) Uani 1 1 d . . .
C17 C 0.2876(2) 0.3406(3) 0.57737(9) 0.0197(6) Uani 1 1 d . . .
C18 C 0.3783(2) 0.3812(3) 0.55435(9) 0.0237(7) Uani 1 1 d . . .
H18 H 0.3925 0.4763 0.5495 0.028 Uiso 1 1 calc R . .
C16 C 0.1979(2) 0.4091(3) 0.59938(8) 0.0177(6) Uani 1 1 d . . .
C8 C 0.1061(2) 0.5738(3) 0.74869(9) 0.0256(6) Uani 1 1 d . . .
C3 C 0.0597(2) 0.6229(3) 0.71128(8) 0.0236(6) Uani 1 1 d . . .
C21 C 0.3393(2) 0.0975(3) 0.56917(9) 0.0254(7) Uani 1 1 d . . .
H21 H 0.3254 0.0025 0.5742 0.030 Uiso 1 1 calc R . .
C13 C 0.1777(2) 0.6431(3) 0.56049(9) 0.0209(6) Uani 1 1 d . . .
C15 C 0.1388(2) 0.3082(3) 0.61806(9) 0.0209(6) Uani 1 1 d . . .
C7 C 0.0561(3) 0.5742(3) 0.78789(9) 0.0318(7) Uani 1 1 d . . .
H7 H 0.0908 0.5402 0.8127 0.038 Uiso 1 1 calc R . .
C19 C 0.4476(2) 0.2812(4) 0.53858(10) 0.0261(7) Uani 1 1 d . . .
H19 H 0.5096 0.3080 0.5227 0.031 Uiso 1 1 calc R . .
C1 C 0.2282(2) 0.5409(3) 0.69809(8) 0.0243(6) Uani 1 1 d . . .
C10 C 0.1407(2) 0.6346(3) 0.63333(9) 0.0210(6) Uani 1 1 d . . .
C23 C 0.0397(2) 0.3087(3) 0.64447(8) 0.0242(6) Uani 1 1 d . . .
H23A H 0.0597 0.3005 0.6745 0.036 Uiso 1 1 calc R . .
H23B H -0.0065 0.2306 0.6364 0.036 Uiso 1 1 calc R . .
H23C H 0.0001 0.3952 0.6400 0.036 Uiso 1 1 calc R . .
C6 C -0.0479(3) 0.6274(3) 0.78859(9) 0.0378(8) Uani 1 1 d . . .
H6 H -0.0858 0.6314 0.8149 0.045 Uiso 1 1 calc R . .
C11 C 0.1169(3) 0.7796(3) 0.61873(10) 0.0289(7) Uani 1 1 d . . .
C9 C 0.3354(2) 0.4938(3) 0.68335(9) 0.0291(7) Uani 1 1 d . . .
H9A H 0.3350 0.3931 0.6804 0.044 Uiso 1 1 calc R . .
H9B H 0.3908 0.5210 0.7041 0.044 Uiso 1 1 calc R . .
H9C H 0.3517 0.5361 0.6558 0.044 Uiso 1 1 calc R . .
C14 C 0.1720(2) 0.5562(3) 0.60011(8) 0.0188(6) Uani 1 1 d . . .
C22 C 0.2722(2) 0.2002(3) 0.58484(9) 0.0210(6) Uani 1 1 d . . .
C20 C 0.4273(2) 0.1411(3) 0.54579(10) 0.0277(7) Uani 1 1 d . . .
H20 H 0.4755 0.0743 0.5343 0.033 Uiso 1 1 calc R . .
C4 C -0.0456(2) 0.6728(3) 0.71274(9) 0.0302(7) Uani 1 1 d . . .
H4 H -0.0807 0.7045 0.6877 0.036 Uiso 1 1 calc R . .
C5 C -0.0988(2) 0.6753(3) 0.75188(10) 0.0370(8) Uani 1 1 d . . .
H5 H -0.1706 0.7102 0.7535 0.044 Uiso 1 1 calc R . .
C12 C 0.1065(2) 0.7676(3) 0.57032(10) 0.0247(7) Uani 1 1 d . . .
F8 F 0.45904(12) 0.30161(16) 0.95112(5) 0.0300(4) Uani 1 1 d . . .
F9 F 0.73556(13) 0.25042(17) 0.94164(7) 0.0401(5) Uani 1 1 d . . .
F7 F 0.59519(13) 0.41299(16) 0.97794(5) 0.0333(4) Uani 1 1 d . . .
F12 F 0.53430(15) 0.12687(16) 0.87437(5) 0.0389(4) Uani 1 1 d . . .
F10 F 0.60417(13) 0.10691(17) 0.95294(6) 0.0350(4) Uani 1 1 d . . .
O4 O 0.53075(14) 0.47708(19) 0.76247(5) 0.0277(4) Uani 1 1 d . . .
O3 O 0.55637(15) 0.81191(19) 0.89565(6) 0.0233(4) Uani 1 1 d . . .
F11 F 0.70658(15) 0.15235(18) 0.86559(5) 0.0461(5) Uani 1 1 d . . .
C24 C 0.5990(2) 0.6845(3) 0.88647(9) 0.0208(7) Uani 1 1 d . . .
C44 C 0.6841(3) 0.4277(3) 0.71567(9) 0.0337(8) Uani 1 1 d . . .
H44 H 0.6499 0.4629 0.6909 0.040 Uiso 1 1 calc R . .
C37 C 0.5974(2) 0.3570(3) 0.86973(9) 0.0218(7) Uani 1 1 d . . .
C45 C 0.6329(2) 0.4269(3) 0.75484(9) 0.0257(6) Uani 1 1 d . . .
C35 C 0.6315(2) 0.2230(3) 0.93178(11) 0.0283(7) Uani 1 1 d . . .
C39 C 0.5956(2) 0.3947(3) 0.82437(8) 0.0218(6) Uani 1 1 d . . .
C27 C 0.3605(2) 0.6035(3) 0.94991(9) 0.0226(7) Uani 1 1 d . . .
H27 H 0.3471 0.5080 0.9544 0.027 Uiso 1 1 calc R . .
C30 C 0.3979(2) 0.8886(3) 0.93682(10) 0.0276(7) Uani 1 1 d . . .
H30 H 0.4113 0.9841 0.9326 0.033 Uiso 1 1 calc R . .
C40 C 0.6782(2) 0.3739(3) 0.79208(8) 0.0234(6) Uani 1 1 d . . .
C26 C 0.4511(2) 0.6473(3) 0.92686(9) 0.0185(6) Uani 1 1 d . . .
C41 C 0.7841(2) 0.3235(3) 0.79022(9) 0.0296(7) Uani 1 1 d . . .
H41 H 0.8191 0.2904 0.8151 0.036 Uiso 1 1 calc R . .
C28 C 0.2910(2) 0.7020(3) 0.96588(9) 0.0276(7) Uani 1 1 d . . .
H28 H 0.2289 0.6734 0.9814 0.033 Uiso 1 1 calc R . .
C25 C 0.5402(2) 0.5816(3) 0.90457(8) 0.0178(6) Uani 1 1 d . . .
C34 C 0.5619(2) 0.3466(3) 0.94278(8) 0.0210(6) Uani 1 1 d . . .
C33 C 0.5656(2) 0.4344(3) 0.90305(8) 0.0182(6) Uani 1 1 d . . .
C43 C 0.7877(3) 0.3743(3) 0.71473(10) 0.0345(8) Uani 1 1 d . . .
H43 H 0.8263 0.3725 0.6886 0.041 Uiso 1 1 calc R . .
C31 C 0.4656(2) 0.7889(3) 0.92042(9) 0.0212(6) Uani 1 1 d . . .
C29 C 0.3096(2) 0.8429(3) 0.95973(9) 0.0283(7) Uani 1 1 d . . .
H29 H 0.2607 0.9082 0.9715 0.034 Uiso 1 1 calc R . .
C36 C 0.6194(3) 0.2112(3) 0.88337(10) 0.0280(7) Uani 1 1 d . . .
C32 C 0.6983(2) 0.6861(3) 0.86020(9) 0.0269(7) Uani 1 1 d . . .
H32A H 0.6790 0.7056 0.8306 0.040 Uiso 1 1 calc R . .
H32B H 0.7340 0.5959 0.8619 0.040 Uiso 1 1 calc R . .
H32C H 0.7476 0.7578 0.8707 0.040 Uiso 1 1 calc R . .
C38 C 0.5101(2) 0.4567(3) 0.80519(8) 0.0218(6) Uani 1 1 d . . .
C42 C 0.8371(2) 0.3228(3) 0.75147(9) 0.0349(7) Uani 1 1 d . . .
H42 H 0.9085 0.2865 0.7498 0.042 Uiso 1 1 calc R . .
C46 C 0.4040(2) 0.5054(3) 0.82012(9) 0.0283(7) Uani 1 1 d . . .
H46A H 0.4061 0.6058 0.8238 0.043 Uiso 1 1 calc R . .
H46B H 0.3868 0.4615 0.8474 0.043 Uiso 1 1 calc R . .
H46C H 0.3483 0.4814 0.7992 0.043 Uiso 1 1 calc R . .
C2 C 0.1423(2) 0.5997(3) 0.67855(9) 0.0205(6) Uiso 1 1 d . . .

loop_
_atom_site_aniso_label
_atom_site_aniso_U_11
_atom_site_aniso_U_22
_atom_site_aniso_U_33
_atom_site_aniso_U_23
_atom_site_aniso_U_13
_atom_site_aniso_U_12
F6 0.0257(9) 0.0289(9) 0.0323(9) 0.0054(8) 0.0068(7) -0.0030(7)
F3 0.0267(10) 0.0476(12) 0.0427(13) 0.0094(8) -0.0021(9) 0.0065(8)
F5 0.0477(10) 0.0291(9) 0.0148(8) -0.0009(7) -0.0038(7) -0.0042(8)
O2 0.0246(10) 0.0194(11) 0.0228(11) 0.0000(8) 0.0025(8) -0.0022(9)
F2 0.0703(14) 0.0241(10) 0.0276(10) -0.0044(8) -0.0015(9) -0.0064(9)
F4 0.0512(11) 0.0251(9) 0.0271(10) 0.0074(8) 0.0042(8) 0.0033(8)
O1 0.0328(11) 0.0351(11) 0.0168(10) 0.0049(9) -0.0022(8) -0.0042(10)
F1 0.0697(14) 0.0438(11) 0.0370(10) 0.0130(8) 0.0253(9) 0.0347(10)
C17 0.0189(14) 0.0250(16) 0.0151(14) 0.0004(12) -0.0021(11) 0.0015(13)
C18 0.0253(15) 0.0269(16) 0.0190(16) 0.0072(12) -0.0003(13) -0.0012(13)
C16 0.0208(14) 0.0189(15) 0.0134(13) 0.0003(11) -0.0001(11) 0.0011(12)
C8 0.0323(16) 0.0261(15) 0.0182(15) -0.0018(13) 0.0028(12) -0.0064(13)
C3 0.0326(17) 0.0208(14) 0.0173(15) -0.0042(11) 0.0029(12) -0.0052(13)
C21 0.0295(16) 0.0235(16) 0.0232(16) -0.0037(13) -0.0028(13) 0.0039(13)
C13 0.0231(15) 0.0226(15) 0.0170(15) 0.0011(12) 0.0002(12) -0.0050(12)
C15 0.0246(16) 0.0219(16) 0.0162(14) 0.0001(12) -0.0036(11) 0.0027(12)
C7 0.047(2) 0.0305(17) 0.0174(15) -0.0019(13) 0.0028(13) -0.0070(15)
C19 0.0182(15) 0.0388(18) 0.0214(17) 0.0013(15) 0.0055(12) 0.0043(14)
C1 0.0332(16) 0.0223(15) 0.0173(14) 0.0017(12) 0.0021(12) -0.0067(13)
C10 0.0216(16) 0.0228(15) 0.0186(16) 0.0032(12) 0.0006(12) 0.0025(12)
C23 0.0251(15) 0.0258(16) 0.0218(15) 0.0028(13) 0.0042(11) -0.0031(13)
C6 0.060(2) 0.0293(17) 0.0238(16) -0.0036(14) 0.0126(15) -0.0102(16)
C11 0.0348(18) 0.0259(16) 0.0259(17) -0.0008(14) 0.0093(14) 0.0115(15)
C9 0.0298(16) 0.0325(17) 0.0248(14) 0.0037(13) -0.0038(12) -0.0014(13)
C14 0.0149(13) 0.0226(15) 0.0190(14) 0.0014(12) -0.0024(11) -0.0023(11)
C22 0.0201(15) 0.0253(16) 0.0175(15) 0.0028(14) -0.0024(12) -0.0024(13)
C20 0.0266(16) 0.0331(19) 0.0233(17) -0.0028(14) -0.0012(13) 0.0114(14)
C4 0.0365(18) 0.0262(16) 0.0280(16) -0.0009(13) 0.0043(13) 0.0045(14)
C5 0.0398(19) 0.0285(17) 0.0429(19) -0.0054(15) 0.0180(15) -0.0027(14)
C12 0.0247(17) 0.0289(17) 0.0206(18) 0.0061(13) -0.0021(13) 0.0022(13)
F8 0.0263(9) 0.0300(9) 0.0339(9) 0.0057(8) 0.0065(7) -0.0022(7)
F9 0.0256(10) 0.0478(13) 0.0469(14) 0.0131(8) -0.0073(9) 0.0049(8)
F7 0.0495(11) 0.0326(9) 0.0180(9) 0.0008(7) -0.0060(7) -0.0045(8)
F12 0.0636(12) 0.0245(9) 0.0287(10) -0.0012(8) -0.0032(9) -0.0088(9)
F10 0.0481(11) 0.0270(10) 0.0299(10) 0.0118(8) 0.0017(8) 0.0031(8)
O4 0.0339(11) 0.0332(11) 0.0160(9) 0.0031(9) -0.0023(8) -0.0047(9)
O3 0.0273(11) 0.0193(11) 0.0233(11) 0.0019(8) 0.0010(8) -0.0004(9)
F11 0.0597(12) 0.0386(10) 0.0402(11) 0.0105(8) 0.0215(9) 0.0245(10)
C24 0.0209(15) 0.0240(17) 0.0176(15) -0.0025(13) -0.0015(11) -0.0011(13)
C44 0.050(2) 0.0284(17) 0.0224(16) -0.0006(14) 0.0053(14) -0.0133(15)
C37 0.0238(16) 0.0210(15) 0.0206(16) -0.0012(13) -0.0019(12) 0.0003(13)
C45 0.0323(16) 0.0220(15) 0.0229(16) -0.0005(13) -0.0006(13) -0.0057(13)
C35 0.0254(17) 0.0276(16) 0.032(2) 0.0099(14) 0.0007(14) -0.0003(14)
C39 0.0307(15) 0.0183(14) 0.0162(13) -0.0015(10) 0.0023(11) 0.0003(12)
C27 0.0232(16) 0.0246(16) 0.0201(16) -0.0020(13) -0.0011(13) 0.0003(13)
C30 0.0310(17) 0.0216(15) 0.0303(18) -0.0027(13) -0.0085(14) 0.0007(13)
C40 0.0347(17) 0.0171(14) 0.0183(15) -0.0023(11) 0.0014(12) -0.0027(13)
C26 0.0198(15) 0.0224(16) 0.0134(14) -0.0019(12) -0.0026(11) 0.0030(13)
C41 0.0379(18) 0.0234(15) 0.0277(16) -0.0001(13) 0.0055(13) 0.0031(14)
C28 0.0255(17) 0.0394(19) 0.0179(16) -0.0034(15) -0.0001(12) 0.0025(15)
C25 0.0190(13) 0.0213(14) 0.0130(12) 0.0020(12) -0.0032(11) -0.0014(11)
C34 0.0219(15) 0.0253(15) 0.0158(15) -0.0014(12) 0.0007(12) -0.0062(12)
C33 0.0138(13) 0.0224(14) 0.0185(13) 0.0001(12) 0.0000(11) -0.0015(12)
C43 0.048(2) 0.0307(17) 0.0246(16) -0.0051(14) 0.0193(14) -0.0082(15)
C31 0.0197(15) 0.0269(16) 0.0169(15) -0.0015(14) 0.0010(11) 0.0010(14)
C29 0.0256(17) 0.0352(19) 0.0242(17) -0.0101(14) -0.0018(12) 0.0050(14)
C36 0.0316(17) 0.0280(17) 0.0245(18) 0.0031(15) 0.0075(14) 0.0044(16)
C32 0.0256(16) 0.0291(18) 0.0259(16) 0.0020(13) 0.0011(12) -0.0013(13)
C38 0.0277(16) 0.0223(14) 0.0155(14) -0.0017(11) -0.0025(12) -0.0061(12)
C42 0.0395(18) 0.0278(17) 0.0373(18) -0.0051(14) 0.0157(14) 0.0002(14)
C46 0.0289(16) 0.0310(17) 0.0251(14) 0.0022(12) -0.0043(12) -0.0031(14)

loop_
_geom_bond_atom_site_label_1
_geom_bond_atom_site_label_2
_geom_bond_distance
_geom_bond_site_symmetry_2
_geom_bond_publ_flag
F6 C13 1.364(3) . ?
F3 C12 1.346(3) . ?
F5 C13 1.347(3) . ?
O2 C15 1.381(4) . ?
O2 C22 1.384(3) . ?
F2 C11 1.371(4) . ?
F4 C12 1.345(3) . ?
O1 C1 1.382(3) . ?
O1 C8 1.385(3) . ?
F1 C11 1.355(3) . ?
C17 C18 1.390(4) . ?
C17 C22 1.393(4) . ?
C17 C16 1.465(4) . ?
C18 C19 1.384(4) . ?
C16 C15 1.353(4) . ?
C16 C14 1.460(4) . ?
C8 C7 1.379(4) . ?
C8 C3 1.392(4) . ?
C3 C4 1.387(4) . ?
C3 C2 1.466(4) . ?
C21 C20 1.378(4) . ?
C21 C22 1.385(4) . ?
C13 C14 1.506(4) . ?
C13 C12 1.524(4) . ?
C15 C23 1.479(4) . ?
C7 C6 1.383(4) . ?
C19 C20 1.398(4) . ?
C1 C2 1.351(4) . ?
C1 C9 1.474(4) . ?
C10 C14 1.349(4) . ?
C10 C2 1.462(4) . ?
C10 C11 1.507(4) . ?
C6 C5 1.394(5) . ?
C11 C12 1.533(5) . ?
C4 C5 1.395(4) . ?
F8 C34 1.367(3) . ?
F9 C35 1.347(3) . ?
F7 C34 1.344(3) . ?
F12 C36 1.360(4) . ?
F10 C35 1.350(4) . ?
O4 C45 1.372(3) . ?
O4 C38 1.382(3) . ?
O3 C24 1.372(4) . ?
O3 C31 1.382(3) . ?
F11 C36 1.340(3) . ?
C24 C25 1.358(4) . ?
C24 C32 1.477(4) . ?
C44 C43 1.379(4) . ?
C44 C45 1.385(4) . ?
C37 C33 1.348(4) . ?
C37 C39 1.473(4) . ?
C37 C36 1.500(4) . ?
C45 C40 1.396(4) . ?
C35 C34 1.514(4) . ?
C35 C36 1.535(4) . ?
C39 C38 1.356(4) . ?
C39 C40 1.453(4) . ?
C27 C28 1.378(4) . ?
C27 C26 1.399(4) . ?
C30 C31 1.377(4) . ?
C30 C29 1.379(4) . ?
C40 C41 1.396(4) . ?
C26 C31 1.398(4) . ?
C26 C25 1.451(4) . ?
C41 C42 1.383(4) . ?
C28 C29 1.398(4) . ?
C25 C33 1.461(3) . ?
C34 C33 1.513(4) . ?
C43 C42 1.398(4) . ?
C38 C46 1.468(4) . ?

loop_
_cod_related_entry_id
_cod_related_entry_database
_cod_related_entry_code
1 ChemSpider 9685185
